data_4020821
loop_
_publ_author_name
'Akin Azizo\<glu'
'Recep \"Ozen'
'Tuncer H\"okelek'
'Metin Balci'

_publ_section_title
;
 Incorporation of an Allene Unit into \a-Pinene: Generation of the
 Cyclic Allene 2,7,7-Trimethylbicyclo[4.1.1]octa-2,3-diene
 and Its Dimerization
;
_journal_name_full 'Journal of Organic Chemistry'
_journal_page_first 1202
_journal_page_last 1206
_journal_paper_doi 10.1021/jo035450z
_journal_volume 69
_journal_year 2004
_chemical_formula_moiety 'C22 H32'
_chemical_formula_sum 'C22 H32'
_chemical_formula_weight 296.48
_space_group_IT_number 14
_symmetry_cell_setting monoclinic
_symmetry_space_group_name_Hall '-P 2ybc'
_symmetry_space_group_name_H-M 'P 1 21/c 1'
_cell_angle_alpha 90.00
_cell_angle_beta 108.151(10)
_cell_angle_gamma 90.00
_cell_formula_units_Z 4
_cell_length_a 14.5155(10)
_cell_length_b 6.3411(10)
_cell_length_c 20.7470(10)
_cell_measurement_temperature 293(2)
_cell_volume 1814.6(3)
_diffrn_ambient_temperature 293(2)
_exptl_crystal_density_diffrn 1.085
_cod_original_sg_symbol_H-M 'P 21/c'
_cod_database_code 4020821

loop_
_symmetry_equiv_pos_as_xyz
'x, y, z'
'-x, y+1/2, -z+1/2'
'-x, -y, -z'
'x, -y-1/2, z-1/2'

loop_
_atom_site_label
_atom_site_type_symbol
_atom_site_fract_x
_atom_site_fract_y
_atom_site_fract_z
_atom_site_U_iso_or_equiv
_atom_site_adp_type
_atom_site_occupancy
_atom_site_symmetry_multiplicity
_atom_site_calc_flag
_atom_site_refinement_flags
_atom_site_disorder_assembly
_atom_site_disorder_group
C4 C 0.2875(2) 0.8973(5) 0.3057(2) 0.0658(9) Uani 1 1 d . . .
C16 C 0.2567(2) 0.1281(5) 0.0487(2) 0.0675(9) Uani 1 1 d . . .
C8 C 0.4147(3) 0.4200(5) 0.36173(19) 0.0643(9) Uani 1 1 d . . .
C19 C 0.1216(3) 0.5966(5) -0.00625(19) 0.0628(9) Uani 1 1 d . . .
C20 C 0.1294(2) 0.2934(6) -0.07889(14) 0.0843(11) Uani 1 1 d . . .
H20A H 0.1564 0.1557 -0.0802 0.126 Uiso 1 1 calc R . .
H20B H 0.1494 0.3863 -0.1086 0.126 Uiso 1 1 calc R . .
H20C H 0.0600 0.2842 -0.0934 0.126 Uiso 1 1 calc R . .
C10 C 0.0981(2) 0.5331(8) 0.2582(2) 0.0692(10) Uani 1 1 d . . .
C7 C 0.4067(3) 0.7238(7) 0.43360(17) 0.0734(10) Uani 1 1 d . . .
C14 C 0.0943(2) 0.1249(6) 0.14438(18) 0.0613(9) Uani 1 1 d . . .
H21 H 0.4703(18) 0.704(4) 0.2515(12) 0.062(8) Uiso 1 1 d . . .
H191 H 0.128(2) 0.655(5) 0.0394(16) 0.083(11) Uiso 1 1 d . . .
H141 H 0.1076(18) 0.152(4) 0.1966(15) 0.072(9) Uiso 1 1 d . . .
H71 H 0.380(2) 0.871(6) 0.4344(16) 0.100(12) Uiso 1 1 d . . .
H161 H 0.301(2) 0.094(4) 0.0967(15) 0.077(10) Uiso 1 1 d . . .
H143 H 0.111(2) -0.024(6) 0.1376(16) 0.098(12) Uiso 1 1 d . . .
H41 H 0.249(2) 0.940(4) 0.2599(15) 0.074(10) Uiso 1 1 d . . .
H11 H 0.3789(16) 0.424(4) 0.2173(11) 0.045(7) Uiso 1 1 d . . .
H31 H 0.4457(17) 0.912(4) 0.3344(11) 0.051(7) Uiso 1 1 d . . .
H22 H 0.383(2) 0.870(5) 0.2121(16) 0.106(12) Uiso 1 1 d . . .
H101 H 0.063(2) 0.499(5) 0.2091(16) 0.078(10) Uiso 1 1 d . . .
H51 H 0.2244(16) 0.684(4) 0.3616(12) 0.059(8) Uiso 1 1 d . . .
H151 H 0.1021(17) 0.112(4) 0.0243(12) 0.051(7) Uiso 1 1 d . . .
H211 H 0.396(2) 0.419(4) 0.1042(13) 0.070(9) Uiso 1 1 d . . .
H102 H 0.077(3) 0.664(6) 0.2700(18) 0.119(15) Uiso 1 1 d . . .
H171 H 0.3136(18) 0.341(4) -0.0126(13) 0.069(8) Uiso 1 1 d . . .
H221 H 0.2586(14) 0.705(4) 0.1219(10) 0.037(6) Uiso 1 1 d . . .
H142 H 0.023(2) 0.139(4) 0.1217(13) 0.071(9) Uiso 1 1 d . . .
H81 H 0.388(2) 0.350(5) 0.3203(16) 0.076(10) Uiso 1 1 d . . .
H73 H 0.380(2) 0.636(5) 0.4637(15) 0.090(11) Uiso 1 1 d . . .
H82 H 0.489(3) 0.430(6) 0.3766(18) 0.136(15) Uiso 1 1 d . . .
H192 H 0.048(3) 0.593(5) -0.0345(16) 0.104(11) Uiso 1 1 d . . .
H193 H 0.153(2) 0.695(6) -0.0297(16) 0.106(12) Uiso 1 1 d . . .
H72 H 0.482(2) 0.720(5) 0.4534(13) 0.089(10) Uiso 1 1 d . . .
H42 H 0.2912(19) 1.013(5) 0.3421(14) 0.078(9) Uiso 1 1 d . . .
H83 H 0.401(2) 0.336(5) 0.3980(17) 0.098(12) Uiso 1 1 d . . .
H103 H 0.086(2) 0.430(5) 0.2888(16) 0.096(12) Uiso 1 1 d . . .
H212 H 0.354(2) 0.617(5) 0.0601(14) 0.081(10) Uiso 1 1 d . . .
H162 H 0.255(2) 0.022(5) 0.0119(16) 0.096(11) Uiso 1 1 d . . .
C11 C 0.24336(17) 0.4985(4) 0.21960(12) 0.0425(7) Uani 1 1 d . . .
C12 C 0.20682(17) 0.4252(4) 0.14812(12) 0.0426(7) Uani 1 1 d . . .
C1 C 0.34016(18) 0.5531(4) 0.20956(12) 0.0439(7) Uani 1 1 d . . .
C6 C 0.37286(18) 0.6405(4) 0.36105(13) 0.0488(7) Uani 1 1 d . . .
C22 C 0.28496(17) 0.5584(4) 0.13226(13) 0.0442(7) Uani 1 1 d . . .
C9 C 0.20496(17) 0.5528(4) 0.26748(12) 0.0456(7) Uani 1 1 d . . .
C18 C 0.16551(19) 0.3795(4) -0.00618(13) 0.0521(7) Uani 1 1 d . . .
C3 C 0.3889(2) 0.8139(4) 0.31207(14) 0.0513(8) Uani 1 1 d . . .
C15 C 0.1535(2) 0.2065(4) 0.04432(14) 0.0527(8) Uani 1 1 d . . .
C2 C 0.4011(2) 0.7424(5) 0.24499(14) 0.0579(8) Uani 1 1 d . . .
C13 C 0.15074(17) 0.2700(4) 0.11319(13) 0.0455(7) Uani 1 1 d . . .
C21 C 0.3341(2) 0.4930(6) 0.08029(15) 0.0558(8) Uani 1 1 d . . .
C17 C 0.2770(2) 0.3468(5) 0.02327(15) 0.0554(8) Uani 1 1 d . . .
C5 C 0.2617(2) 0.6779(5) 0.32875(15) 0.0549(8) Uani 1 1 d . . .

loop_
_atom_site_aniso_label
_atom_site_aniso_U_11
_atom_site_aniso_U_22
_atom_site_aniso_U_33
_atom_site_aniso_U_23
_atom_site_aniso_U_13
_atom_site_aniso_U_12
C4 0.069(2) 0.043(2) 0.079(2) -0.0050(18) 0.0138(19) 0.0062(16)
C16 0.083(2) 0.046(2) 0.075(2) -0.0038(19) 0.028(2) 0.0015(17)
C8 0.074(2) 0.054(2) 0.058(2) 0.0084(19) 0.0107(19) 0.0067(18)
C19 0.067(2) 0.050(2) 0.064(2) 0.0139(19) 0.0094(19) -0.0030(17)
C20 0.101(3) 0.090(3) 0.057(2) -0.0101(18) 0.0180(18) -0.033(2)
C10 0.052(2) 0.092(3) 0.068(2) 0.001(2) 0.0254(18) -0.002(2)
C7 0.081(3) 0.083(3) 0.054(2) -0.008(2) 0.0181(19) -0.009(2)
C14 0.054(2) 0.056(2) 0.069(2) 0.0166(18) 0.0128(17) -0.0101(17)
C11 0.0420(15) 0.0399(15) 0.0460(16) 0.0066(12) 0.0143(12) -0.0036(12)
C12 0.0364(14) 0.0426(16) 0.0486(16) 0.0075(13) 0.0130(12) -0.0018(13)
C1 0.0412(15) 0.0431(18) 0.0479(17) 0.0000(14) 0.0146(13) -0.0057(14)
C6 0.0524(16) 0.0464(17) 0.0464(16) -0.0026(13) 0.0137(13) -0.0010(13)
C22 0.0432(15) 0.0414(17) 0.0481(16) 0.0015(14) 0.0145(13) -0.0062(13)
C9 0.0402(15) 0.0477(17) 0.0500(16) 0.0086(14) 0.0158(13) 0.0011(13)
C18 0.0608(18) 0.0471(18) 0.0462(16) -0.0003(14) 0.0135(14) -0.0097(14)
C3 0.0527(18) 0.0466(17) 0.0511(17) -0.0017(15) 0.0109(14) -0.0104(15)
C15 0.0576(19) 0.0403(17) 0.0583(19) -0.0023(15) 0.0152(15) -0.0123(15)
C2 0.054(2) 0.065(2) 0.0524(19) -0.0012(17) 0.0134(15) -0.0191(17)
C13 0.0417(15) 0.0400(16) 0.0533(17) 0.0111(14) 0.0125(13) -0.0049(13)
C21 0.0495(18) 0.066(2) 0.0539(19) -0.0005(17) 0.0193(15) -0.0090(17)
C17 0.0644(19) 0.0516(18) 0.0561(18) -0.0059(15) 0.0273(16) -0.0063(15)
C5 0.0544(18) 0.0553(19) 0.0592(19) -0.0056(15) 0.0240(15) -0.0001(15)

loop_
_geom_bond_atom_site_label_1
_geom_bond_atom_site_label_2
_geom_bond_distance
_geom_bond_site_symmetry_2
_geom_bond_publ_flag
C4 C3 1.531(4) . ?
C4 C5 1.554(4) . ?
C4 H41 0.98(3) . ?
C4 H42 1.04(3) . ?
C16 C17 1.544(4) . ?
C16 C15 1.554(4) . ?
C16 H161 1.02(3) . ?
C16 H162 1.01(3) . ?
C8 C6 1.522(4) . ?
C8 H81 0.94(3) . ?
C8 H82 1.02(4) . ?
C8 H83 0.99(3) . ?
C19 C18 1.517(4) . ?
C19 H191 1.00(3) . ?
C19 H192 1.04(3) . ?
C19 H193 0.98(4) . ?
C20 C18 1.535(4) . ?
C20 H20A 0.9600 . ?
C20 H20B 0.9600 . ?
C20 H20C 0.9600 . ?
C10 C9 1.507(4) . ?
C10 H101 1.01(3) . ?
C10 H102 0.95(4) . ?
C10 H103 0.97(3) . ?
C7 C6 1.525(4) . ?
C7 H71 1.01(3) . ?
C7 H73 1.00(3) . ?
C7 H72 1.04(3) . ?
C14 C13 1.505(4) . ?
C14 H141 1.05(3) . ?
C14 H143 0.99(4) . ?
C14 H142 1.00(3) . ?
C11 C9 1.327(3) . ?
C11 C12 1.486(3) . ?
C11 C1 1.523(3) . ?
C12 C13 1.338(3) . ?
C12 C22 1.530(3) . ?
C1 C2 1.536(4) . ?
C1 C22 1.554(3) . ?
C1 H11 0.98(2) . ?
C6 C5 1.560(4) . ?
C6 C3 1.563(4) . ?
C22 C21 1.524(4) . ?
C22 H221 1.00(2) . ?
C9 C5 1.507(4) . ?
C18 C17 1.555(4) . ?
C18 C15 1.564(4) . ?
C3 C2 1.525(4) . ?
C3 H31 1.02(2) . ?
C15 C13 1.497(4) . ?
C15 H151 0.95(2) . ?
C2 H21 1.00(2) . ?
C2 H22 1.04(3) . ?
C21 C17 1.528(4) . ?
C21 H211 1.00(3) . ?
C21 H212 0.98(3) . ?
C17 H171 1.04(3) . ?
C5 H51 0.99(2) . ?
